data_7045081
loop_
_publ_author_name
'Qu, Jian'
'Xia, Qing'
'Ji, Wei'
'Jing, Su'
'Zhu, Dunru'
'Li, Lin'
'Huang, Ling'
'An, Zhongfu'
'Xin, Chenqi'
'Ni, Yun'
'Li, Mengxue'
'Jia, Jidong'
'Song, Yinglin'
'Huang, Wei'

_publ_section_title
;
 A ferrocene&#x2229;europium assembly showing phototriggered anticancer
 activity and fluorescent modality imaging.
;
_journal_issue 5
_journal_name_full 'Dalton transactions (Cambridge, England : 2003)'
_journal_page_first 1479
_journal_page_last 1487
_journal_paper_doi 10.1039/c7dt04492e
_journal_volume 47
_journal_year 2018
_chemical_formula_sum 'C50 H50 Fe2 N2 O4 Se4'
_chemical_formula_weight 1170.46
_space_group_crystal_system monoclinic
_space_group_IT_number 15
_space_group_name_Hall '-C 2yc'
_space_group_name_H-M_alt 'C 1 2/c 1'
_symmetry_space_group_name_Hall '-C 2yc'
_symmetry_space_group_name_H-M 'C 1 2/c 1'
_atom_sites_solution_hydrogens mixed
_audit_creation_method SHELXL-2014/7
_audit_update_record
;
2017-01-13 deposited with the CCDC.
2017-12-18 downloaded from the CCDC.
;
_cell_angle_alpha 90
_cell_angle_beta 113.754(13)
_cell_angle_gamma 90
_cell_formula_units_Z 4
_cell_length_a 26.224(6)
_cell_length_b 5.9154(13)
_cell_length_c 32.551(5)
_cell_measurement_reflns_used 4196
_cell_measurement_temperature 293(2)
_cell_measurement_theta_max 25.29
_cell_measurement_theta_min 2.57
_cell_volume 4621.7(17)
_computing_cell_refinement 'SAINT (Bruker, 2005)'
_computing_data_collection 'APEX2 (Bruker, 2005)'
_computing_data_reduction SAINT
_computing_molecular_graphics SHELXTL
_computing_publication_material SHELXTL
_computing_structure_refinement 'SHELXL-2014/7 (Sheldrick, 2014)'
_diffrn_ambient_temperature 293(2)
_diffrn_measured_fraction_theta_full 0.998
_diffrn_measured_fraction_theta_max 0.998
_diffrn_measurement_device_type 'Bruker Apex2 CCD'
_diffrn_measurement_method '\w scans'
_diffrn_radiation_type MoK\a
_diffrn_radiation_wavelength 0.71073
_diffrn_reflns_av_R_equivalents 0.0477
_diffrn_reflns_av_unetI/netI 0.0389
_diffrn_reflns_Laue_measured_fraction_full 0.998
_diffrn_reflns_Laue_measured_fraction_max 0.998
_diffrn_reflns_limit_h_max 30
_diffrn_reflns_limit_h_min -29
_diffrn_reflns_limit_k_max 6
_diffrn_reflns_limit_k_min -7
_diffrn_reflns_limit_l_max 38
_diffrn_reflns_limit_l_min -38
_diffrn_reflns_number 15559
_diffrn_reflns_point_group_measured_fraction_full 0.998
_diffrn_reflns_point_group_measured_fraction_max 0.998
_diffrn_reflns_theta_full 25.002
_diffrn_reflns_theta_max 25.002
_diffrn_reflns_theta_min 1.367
_exptl_absorpt_coefficient_mu 3.825
_exptl_absorpt_correction_T_max 0.6362
_exptl_absorpt_correction_T_min 0.5977
_exptl_absorpt_correction_type multi-scan
_exptl_absorpt_process_details '(SADABS; Sheldrick, 2003)'
_exptl_crystal_colour orange
_exptl_crystal_density_diffrn 1.682
_exptl_crystal_description flake
_exptl_crystal_F_000 2336
_exptl_crystal_size_max 0.170
_exptl_crystal_size_mid 0.120
_exptl_crystal_size_min 0.070
_refine_diff_density_max 0.456
_refine_diff_density_min -0.417
_refine_diff_density_rms 0.071
_refine_ls_extinction_method none
_refine_ls_goodness_of_fit_ref 1.013
_refine_ls_hydrogen_treatment constr
_refine_ls_matrix_type full
_refine_ls_number_parameters 281
_refine_ls_number_reflns 4050
_refine_ls_number_restraints 0
_refine_ls_restrained_S_all 1.013
_refine_ls_R_factor_all 0.0417
_refine_ls_R_factor_gt 0.0289
_refine_ls_shift/su_max 0.001
_refine_ls_shift/su_mean 0.000
_refine_ls_structure_factor_coef Fsqd
_refine_ls_weighting_details 'w=1/[\s^2^(Fo^2^)+(0.0318P)^2^] where P=(Fo^2^+2Fc^2^)/3'
_refine_ls_weighting_scheme calc
_refine_ls_wR_factor_gt 0.0619
_refine_ls_wR_factor_ref 0.0651
_reflns_Friedel_coverage 0.000
_reflns_number_gt 3274
_reflns_number_total 4050
_reflns_threshold_expression 'I > 2\s(I)'
_cod_data_source_file c7dt04492e2.cif
_cod_data_source_block jwl5
_cod_depositor_comments 'Adding full bibliography for 7045081--7045084.cif.'
_cod_database_code 7045081
_shelx_shelxl_version_number 2014/7
_shelx_space_group_comment
;
The symmetry employed for this shelxl refinement is uniquely defined
by the following loop, which should always be used as a source of
symmetry information in preference to the above space-group names.
They are only intended as comments.
;
_shelx_estimated_absorpt_t_min 0.562
_shelx_estimated_absorpt_t_max 0.776

loop_
_space_group_symop_operation_xyz
'x, y, z'
'-x, y, -z+1/2'
'x+1/2, y+1/2, z'
'-x+1/2, y+1/2, -z+1/2'
'-x, -y, -z'
'x, -y, z-1/2'
'-x+1/2, -y+1/2, -z'
'x+1/2, -y+1/2, z-1/2'

loop_
_atom_site_label
_atom_site_type_symbol
_atom_site_fract_x
_atom_site_fract_y
_atom_site_fract_z
_atom_site_U_iso_or_equiv
_atom_site_adp_type
_atom_site_occupancy
_atom_site_site_symmetry_order
_atom_site_calc_flag
_atom_site_refinement_flags_posn
_atom_site_refinement_flags_adp
Fe1 Fe -0.71403(2) -0.80795(6) 0.16053(2) 0.03681(11) Uani 1 1 d . .
N1 N -0.46180(9) -0.9682(4) 0.15272(7) 0.0444(6) Uani 1 1 d . .
Se1 Se -0.57459(2) -0.66639(6) 0.19971(2) 0.05310(11) Uani 1 1 d . .
O1 O -0.43618(9) -1.3576(4) -0.00482(7) 0.0639(6) Uani 1 1 d . .
C1 C -0.63905(11) -0.8033(5) 0.15548(9) 0.0410(7) Uani 1 1 d . .
Se2 Se -0.35814(2) -0.75869(5) 0.21879(2) 0.04215(10) Uani 1 1 d . .
O2 O -0.41666(11) -1.5345(5) -0.05646(9) 0.0903(8) Uani 1 1 d . .
C2 C -0.68046(12) -0.6900(5) 0.11829(10) 0.0471(8) Uani 1 1 d . .
H2A H -0.6794 -0.5316 0.1099 0.057 Uiso 1 1 d R U
C3 C -0.72292(13) -0.8465(6) 0.09573(10) 0.0550(8) Uani 1 1 d . .
H3A H -0.7568 -0.8156 0.0689 0.066 Uiso 1 1 d R U
C4 C -0.70884(13) -1.0541(6) 0.11829(10) 0.0536(8) Uani 1 1 d . .
H4A H -0.7314 -1.1921 0.1101 0.064 Uiso 1 1 d R U
C5 C -0.65690(12) -1.0309(5) 0.15506(10) 0.0443(7) Uani 1 1 d . .
H5A H -0.6371 -1.1492 0.1767 0.053 Uiso 1 1 d R U
C6 C -0.29450(11) -0.7492(5) 0.27455(9) 0.0385(7) Uani 1 1 d . .
C7 C -0.25340(11) -0.9185(5) 0.29494(10) 0.0431(7) Uani 1 1 d . .
H7A H -0.2542 -1.0738 0.2842 0.052 Uiso 1 1 d R U
C8 C -0.21139(12) -0.8230(6) 0.33340(11) 0.0537(8) Uani 1 1 d . .
H8A H -0.1778 -0.9005 0.3540 0.064 Uiso 1 1 d R U
C9 C -0.22580(13) -0.5969(6) 0.33707(11) 0.0557(9) Uani 1 1 d . .
H9A H -0.2040 -0.4889 0.3604 0.067 Uiso 1 1 d R U
C10 C -0.27743(12) -0.5512(5) 0.30116(10) 0.0441(7) Uani 1 1 d . .
H10A H -0.2978 -0.4076 0.2950 0.053 Uiso 1 1 d R U
C11 C -0.52385(13) -0.7057(5) 0.16944(11) 0.0534(8) Uani 1 1 d . .
H11A H -0.5437 -0.6723 0.1378 0.080 Uiso 1 1 calc R U
H11B H -0.4933 -0.5992 0.1818 0.080 Uiso 1 1 calc R U
C12 C -0.50090(12) -0.9408(5) 0.17471(10) 0.0492(8) Uani 1 1 d . .
H12A H -0.4818 -0.9754 0.2064 0.074 Uiso 1 1 calc R U
H12B H -0.5314 -1.0471 0.1618 0.074 Uiso 1 1 calc R U
C13 C -0.37910(12) -1.0750(5) 0.22016(9) 0.0460(7) Uani 1 1 d . .
H13A H -0.3463 -1.1703 0.2293 0.069 Uiso 1 1 calc R U
H13B H -0.3958 -1.0940 0.2417 0.069 Uiso 1 1 calc R U
C14 C -0.42024(12) -1.1424(5) 0.17393(10) 0.0486(7) Uani 1 1 d . .
H14A H -0.4002 -1.1734 0.1552 0.073 Uiso 1 1 calc R U
H14B H -0.4389 -1.2804 0.1762 0.073 Uiso 1 1 calc R U
C15 C -0.49281(13) -1.0130(7) 0.10480(11) 0.0684(10) Uani 1 1 d . .
H15A H -0.5218 -0.9001 0.0924 0.103 Uiso 1 1 calc R U
H15B H -0.5107 -1.1595 0.1012 0.103 Uiso 1 1 calc R U
C16 C -0.45624(12) -1.0102(6) 0.07841(10) 0.0542(8) Uani 1 1 d . .
C17 C -0.46133(13) -1.1821(6) 0.04870(10) 0.0553(8) Uani 1 1 d . .
H17A H -0.4867 -1.2986 0.0448 0.066 Uiso 1 1 calc R U
C18 C -0.42827(13) -1.1798(5) 0.02460(10) 0.0506(8) Uani 1 1 d . .
C19 C -0.40611(16) -1.3760(7) -0.03089(12) 0.0667(10) Uani 1 1 d . .
C20 C -0.36476(15) -1.2044(7) -0.02486(12) 0.0673(10) Uani 1 1 d . .
H20A H -0.3431 -1.2160 -0.0414 0.081 Uiso 1 1 calc R U
C21 C -0.35580(13) -1.0303(6) 0.00300(10) 0.0572(9) Uani 1 1 d . .
C22 C -0.38943(12) -1.0113(6) 0.02928(9) 0.0498(8) Uani 1 1 d . .
C23 C -0.38569(14) -0.8371(6) 0.05921(11) 0.0597(9) Uani 1 1 d . .
H23A H -0.3606 -0.7199 0.0630 0.072 Uiso 1 1 calc R U
C24 C -0.41858(14) -0.8350(6) 0.08337(11) 0.0613(9) Uani 1 1 d . .
H24A H -0.4156 -0.7165 0.1030 0.074 Uiso 1 1 calc R U
C25 C -0.31102(15) -0.8598(7) 0.00817(13) 0.0839(12) Uani 1 1 d . .
H25A H -0.2951 -0.8918 -0.0131 0.126 Uiso 1 1 calc R U
H25B H -0.2825 -0.8681 0.0380 0.126 Uiso 1 1 calc R U
H25C H -0.3269 -0.7108 0.0029 0.126 Uiso 1 1 calc R U

loop_
_atom_site_aniso_label
_atom_site_aniso_U_11
_atom_site_aniso_U_22
_atom_site_aniso_U_33
_atom_site_aniso_U_23
_atom_site_aniso_U_13
_atom_site_aniso_U_12
Fe1 0.0304(2) 0.0428(2) 0.0402(2) -0.00311(18) 0.01736(19) 0.00324(17)
N1 0.0288(13) 0.0659(16) 0.0411(14) -0.0019(12) 0.0166(11) 0.0044(12)
Se1 0.03768(19) 0.0708(2) 0.0581(2) -0.01251(17) 0.02683(16) -0.00392(15)
O1 0.0659(15) 0.0776(16) 0.0537(14) -0.0051(12) 0.0297(12) -0.0047(12)
C1 0.0323(16) 0.0524(18) 0.0452(18) -0.0032(14) 0.0228(14) 0.0047(13)
Se2 0.04018(18) 0.04585(18) 0.04212(18) 0.00690(13) 0.01834(14) -0.00031(13)
O2 0.107(2) 0.099(2) 0.0745(18) -0.0279(16) 0.0460(17) -0.0092(17)
C2 0.0479(19) 0.0514(18) 0.0500(19) 0.0074(15) 0.0280(16) 0.0088(15)
C3 0.047(2) 0.080(2) 0.0377(18) -0.0026(17) 0.0168(16) 0.0088(17)
C4 0.055(2) 0.056(2) 0.055(2) -0.0175(17) 0.0273(18) -0.0051(16)
C5 0.0459(18) 0.0434(18) 0.0503(19) -0.0017(14) 0.0263(16) 0.0110(14)
C6 0.0345(16) 0.0472(16) 0.0428(16) 0.0039(14) 0.0247(14) -0.0063(13)
C7 0.0348(16) 0.0503(17) 0.0526(19) 0.0026(15) 0.0263(15) 0.0048(14)
C8 0.0295(17) 0.077(2) 0.058(2) 0.0037(18) 0.0203(16) -0.0010(15)
C9 0.045(2) 0.072(2) 0.055(2) -0.0093(17) 0.0253(17) -0.0286(17)
C10 0.0491(18) 0.0405(17) 0.0507(19) 0.0032(14) 0.0284(16) -0.0068(14)
C11 0.0423(18) 0.066(2) 0.066(2) 0.0028(17) 0.0368(17) 0.0008(15)
C12 0.0393(17) 0.064(2) 0.0499(19) 0.0018(16) 0.0241(15) -0.0010(15)
C13 0.0435(17) 0.0464(17) 0.0470(18) 0.0041(14) 0.0170(15) -0.0050(14)
C14 0.0391(17) 0.0532(19) 0.0545(19) -0.0024(16) 0.0200(15) 0.0009(14)
C15 0.0402(19) 0.115(3) 0.048(2) -0.013(2) 0.0157(16) 0.0033(19)
C16 0.0351(18) 0.088(2) 0.0347(17) 0.0045(17) 0.0088(14) 0.0117(17)
C17 0.0439(19) 0.077(2) 0.0414(18) 0.0011(17) 0.0137(16) -0.0031(16)
C18 0.050(2) 0.066(2) 0.0326(17) 0.0029(15) 0.0125(15) 0.0044(16)
C19 0.066(2) 0.086(3) 0.049(2) -0.001(2) 0.0240(19) 0.005(2)
C20 0.059(2) 0.101(3) 0.047(2) 0.002(2) 0.0267(18) 0.006(2)
C21 0.049(2) 0.080(2) 0.0407(19) 0.0081(17) 0.0159(16) 0.0079(18)
C22 0.0427(18) 0.067(2) 0.0346(17) 0.0099(15) 0.0105(14) 0.0058(16)
C23 0.056(2) 0.069(2) 0.050(2) 0.0013(17) 0.0178(17) -0.0012(17)
C24 0.060(2) 0.074(2) 0.047(2) -0.0041(17) 0.0186(18) 0.0042(19)
C25 0.064(3) 0.113(3) 0.085(3) 0.005(2) 0.040(2) -0.016(2)

loop_
_atom_type_symbol
_atom_type_description
_atom_type_scat_dispersion_real
_atom_type_scat_dispersion_imag
_atom_type_scat_source
C C 0.0033 0.0016 'International Tables Vol C Tables 4.2.6.8 and 6.1.1.4'
H H 0.0000 0.0000 'International Tables Vol C Tables 4.2.6.8 and 6.1.1.4'
Fe Fe 0.3463 0.8444 'International Tables Vol C Tables 4.2.6.8 and 6.1.1.4'
N N 0.0061 0.0033 'International Tables Vol C Tables 4.2.6.8 and 6.1.1.4'
O O 0.0106 0.0060 'International Tables Vol C Tables 4.2.6.8 and 6.1.1.4'
Se Se -0.0929 2.2259 'International Tables Vol C Tables 4.2.6.8 and 6.1.1.4'

loop_
_geom_angle_atom_site_label_1
_geom_angle_atom_site_label_2
_geom_angle_atom_site_label_3
_geom_angle
_geom_angle_site_symmetry_1
_geom_angle_site_symmetry_3
C2 Fe1 C10 110.08(12) . 2_455
C2 Fe1 C9 111.64(12) . 2_455
C10 Fe1 C9 40.61(11) 2_455 2_455
C2 Fe1 C1 41.03(11) . .
C10 Fe1 C1 112.80(11) 2_455 .
C9 Fe1 C1 141.42(13) 2_455 .
C2 Fe1 C3 40.41(12) . .
C10 Fe1 C3 136.27(13) 2_455 .
C9 Fe1 C3 109.90(13) 2_455 .
C1 Fe1 C3 68.29(12) . .
C2 Fe1 C4 67.98(12) . .
C10 Fe1 C4 176.14(13) 2_455 .
C9 Fe1 C4 136.42(13) 2_455 .
C1 Fe1 C4 68.14(12) . .
C3 Fe1 C4 40.16(12) . .
C2 Fe1 C8 140.55(12) . 2_455
C10 Fe1 C8 68.13(12) 2_455 2_455
C9 Fe1 C8 40.34(13) 2_455 2_455
C1 Fe1 C8 178.08(13) . 2_455
C3 Fe1 C8 112.31(13) . 2_455
C4 Fe1 C8 111.05(13) . 2_455
C2 Fe1 C5 68.42(11) . .
C10 Fe1 C5 142.73(12) 2_455 .
C9 Fe1 C5 176.63(13) 2_455 .
C1 Fe1 C5 40.68(11) . .
C3 Fe1 C5 67.83(12) . .
C4 Fe1 C5 40.27(11) . .
C8 Fe1 C5 137.62(12) 2_455 .
C2 Fe1 C6 137.54(12) . 2_455
C10 Fe1 C6 40.49(11) 2_455 2_455
C9 Fe1 C6 67.89(12) 2_455 2_455
C1 Fe1 C6 111.74(11) . 2_455
C3 Fe1 C6 176.71(13) . 2_455
C4 Fe1 C6 143.10(12) . 2_455
C8 Fe1 C6 67.77(12) 2_455 2_455
C5 Fe1 C6 114.49(11) . 2_455
C2 Fe1 C7 177.91(12) . 2_455
C10 Fe1 C7 68.09(11) 2_455 2_455
C9 Fe1 C7 67.74(12) 2_455 2_455
C1 Fe1 C7 138.32(11) . 2_455
C3 Fe1 C7 141.64(13) . 2_455
C4 Fe1 C7 113.91(12) . 2_455
C8 Fe1 C7 40.15(11) 2_455 2_455
C5 Fe1 C7 112.32(12) . 2_455
C6 Fe1 C7 40.39(11) 2_455 2_455
C14 N1 C15 111.5(2) . .
C14 N1 C12 112.4(2) . .
C15 N1 C12 109.9(2) . .
C1 Se1 C11 98.34(13) . .
C19 O1 C18 121.6(3) . .
C5 C1 C2 107.5(3) . .
C5 C1 Se1 126.7(2) . .
C2 C1 Se1 125.6(2) . .
C5 C1 Fe1 70.36(15) . .
C2 C1 Fe1 69.23(15) . .
Se1 C1 Fe1 122.43(14) . .
C6 Se2 C13 98.78(12) . .
C3 C2 C1 107.8(3) . .
C3 C2 Fe1 70.10(17) . .
C1 C2 Fe1 69.74(16) . .
C3 C2 H2A 126.1 . .
C1 C2 H2A 126.1 . .
Fe1 C2 H2A 125.9 . .
C4 C3 C2 108.5(3) . .
C4 C3 Fe1 70.11(17) . .
C2 C3 Fe1 69.49(17) . .
C4 C3 H3A 125.6 . .
C2 C3 H3A 125.9 . .
Fe1 C3 H3A 125.8 . .
C3 C4 C5 108.6(3) . .
C3 C4 Fe1 69.73(18) . .
C5 C4 Fe1 70.33(16) . .
C3 C4 H4A 125.7 . .
C5 C4 H4A 125.6 . .
Fe1 C4 H4A 125.5 . .
C4 C5 C1 107.5(3) . .
C4 C5 Fe1 69.40(16) . .
C1 C5 Fe1 68.96(15) . .
C4 C5 H5A 126.2 . .
C1 C5 H5A 126.2 . .
Fe1 C5 H5A 126.2 . .
C10 C6 C7 107.6(3) . .
C10 C6 Se2 123.0(2) . .
C7 C6 Se2 129.1(2) . .
C10 C6 Fe1 68.67(15) . 2_455
C7 C6 Fe1 69.81(15) . 2_455
Se2 C6 Fe1 131.43(13) . 2_455
C8 C7 C6 107.8(3) . .
C8 C7 Fe1 69.26(17) . 2_455
C6 C7 Fe1 69.80(15) . 2_455
C8 C7 H7A 126.1 . .
C6 C7 H7A 126.1 . .
Fe1 C7 H7A 126.2 2_455 .
C9 C8 C7 108.4(3) . .
C9 C8 Fe1 69.55(16) . 2_455
C7 C8 Fe1 70.59(16) . 2_455
C9 C8 H8A 125.8 . .
C7 C8 H8A 125.8 . .
Fe1 C8 H8A 125.9 2_455 .
C8 C9 C10 108.2(3) . .
C8 C9 Fe1 70.11(17) . 2_455
C10 C9 Fe1 69.54(15) . 2_455
C8 C9 H9A 126.3 . .
C10 C9 H9A 125.5 . .
Fe1 C9 H9A 126.1 2_455 .
C9 C10 C6 108.0(3) . .
C9 C10 Fe1 69.84(17) . 2_455
C6 C10 Fe1 70.84(15) . 2_455
C9 C10 H10A 126.6 . .
C6 C10 H10A 125.4 . .
Fe1 C10 H10A 125.9 2_455 .
C12 C11 Se1 112.0(2) . .
C12 C11 H11A 109.2 . .
Se1 C11 H11A 109.2 . .
C12 C11 H11B 109.2 . .
Se1 C11 H11B 109.2 . .
H11A C11 H11B 107.9 . .
N1 C12 C11 111.8(2) . .
N1 C12 H12A 109.2 . .
C11 C12 H12A 109.2 . .
N1 C12 H12B 109.2 . .
C11 C12 H12B 109.2 . .
H12A C12 H12B 107.9 . .
C14 C13 Se2 108.94(19) . .
C14 C13 H13A 109.9 . .
Se2 C13 H13A 109.9 . .
C14 C13 H13B 109.9 . .
Se2 C13 H13B 109.9 . .
H13A C13 H13B 108.3 . .
N1 C14 C13 112.5(2) . .
N1 C14 H14A 109.1 . .
C13 C14 H14A 109.1 . .
N1 C14 H14B 109.1 . .
C13 C14 H14B 109.1 . .
H14A C14 H14B 107.8 . .
N1 C15 C16 113.1(2) . .
N1 C15 H15A 109.0 . .
C16 C15 H15A 109.0 . .
N1 C15 H15B 109.0 . .
C16 C15 H15B 109.0 . .
H15A C15 H15B 107.8 . .
C17 C16 C24 119.7(3) . .
C17 C16 C15 119.0(3) . .
C24 C16 C15 121.3(3) . .
C16 C17 C18 119.1(3) . .
C16 C17 H17A 120.4 . .
C18 C17 H17A 120.4 . .
O1 C18 C17 115.6(3) . .
O1 C18 C22 121.4(3) . .
C17 C18 C22 123.0(3) . .
O2 C19 O1 117.2(4) . .
O2 C19 C20 126.2(4) . .
O1 C19 C20 116.6(3) . .
C21 C20 C19 123.8(3) . .
C21 C20 H20A 118.1 . .
C19 C20 H20A 118.1 . .
C20 C21 C22 118.5(3) . .
C20 C21 C25 120.7(3) . .
C22 C21 C25 120.7(3) . .
C18 C22 C23 116.7(3) . .
C18 C22 C21 118.0(3) . .
C23 C22 C21 125.3(3) . .
C24 C23 C22 121.3(3) . .
C24 C23 H23A 119.3 . .
C22 C23 H23A 119.3 . .
C23 C24 C16 120.2(3) . .
C23 C24 H24A 119.9 . .
C16 C24 H24A 119.9 . .
C21 C25 H25A 109.5 . .
C21 C25 H25B 109.5 . .
H25A C25 H25B 109.5 . .
C21 C25 H25C 109.5 . .
H25A C25 H25C 109.5 . .
H25B C25 H25C 109.5 . .

loop_
_geom_bond_atom_site_label_1
_geom_bond_atom_site_label_2
_geom_bond_distance
_geom_bond_site_symmetry_2
Fe1 C2 2.032(3) .
Fe1 C10 2.034(3) 2_455
Fe1 C9 2.038(3) 2_455
Fe1 C1 2.038(3) .
Fe1 C3 2.040(3) .
Fe1 C4 2.045(3) .
Fe1 C8 2.045(3) 2_455
Fe1 C5 2.057(3) .
Fe1 C6 2.063(3) 2_455
Fe1 C7 2.063(3) 2_455
N1 C14 1.456(3) .
N1 C15 1.464(4) .
N1 C12 1.477(3) .
Se1 C1 1.904(3) .
Se1 C11 1.962(3) .
O1 C19 1.376(4) .
O1 C18 1.381(4) .
C1 C5 1.423(4) .
C1 C2 1.426(4) .
Se2 C6 1.909(3) .
Se2 C13 1.955(3) .
O2 C19 1.210(4) .
C2 C3 1.406(4) .
C2 H2A 0.9800 .
C3 C4 1.402(4) .
C3 H3A 0.9799 .
C4 C5 1.412(4) .
C4 H4A 0.9800 .
C5 H5A 0.9801 .
C6 C10 1.418(4) .
C6 C7 1.424(4) .
C6 Fe1 2.063(3) 2_455
C7 C8 1.410(4) .
C7 Fe1 2.063(3) 2_455
C7 H7A 0.9799 .
C8 C9 1.408(4) .
C8 Fe1 2.045(3) 2_455
C8 H8A 0.9801 .
C9 C10 1.413(4) .
C9 Fe1 2.038(3) 2_455
C9 H9A 0.9799 .
C10 Fe1 2.034(3) 2_455
C10 H10A 0.9800 .
C11 C12 1.498(4) .
C11 H11A 0.9700 .
C11 H11B 0.9700 .
C12 H12A 0.9700 .
C12 H12B 0.9700 .
C13 C14 1.510(4) .
C13 H13A 0.9700 .
C13 H13B 0.9700 .
C14 H14A 0.9700 .
C14 H14B 0.9700 .
C15 C16 1.524(4) .
C15 H15A 0.9700 .
C15 H15B 0.9700 .
C16 C17 1.372(4) .
C16 C24 1.395(4) .
C17 C18 1.384(4) .
C17 H17A 0.9300 .
C18 C22 1.389(4) .
C19 C20 1.440(5) .
C20 C21 1.329(5) .
C20 H20A 0.9300 .
C21 C22 1.460(4) .
C21 C25 1.505(5) .
C22 C23 1.394(4) .
C23 C24 1.382(4) .
C23 H23A 0.9300 .
C24 H24A 0.9300 .
C25 H25A 0.9600 .
C25 H25B 0.9600 .
C25 H25C 0.9600 .

loop_
_geom_torsion_atom_site_label_1
_geom_torsion_atom_site_label_2
_geom_torsion_atom_site_label_3
_geom_torsion_atom_site_label_4
_geom_torsion
_geom_torsion_site_symmetry_1
_geom_torsion_site_symmetry_4
C5 C1 C2 C3 0.2(3) . .
Se1 C1 C2 C3 -175.7(2) . .
Fe1 C1 C2 C3 -60.0(2) . .
C5 C1 C2 Fe1 60.21(18) . .
Se1 C1 C2 Fe1 -115.7(2) . .
C1 C2 C3 C4 0.3(3) . .
Fe1 C2 C3 C4 -59.5(2) . .
C1 C2 C3 Fe1 59.79(19) . .
C2 C3 C4 C5 -0.7(3) . .
Fe1 C3 C4 C5 -59.8(2) . .
C2 C3 C4 Fe1 59.1(2) . .
C3 C4 C5 C1 0.8(3) . .
Fe1 C4 C5 C1 -58.59(19) . .
C3 C4 C5 Fe1 59.4(2) . .
C2 C1 C5 C4 -0.6(3) . .
Se1 C1 C5 C4 175.2(2) . .
Fe1 C1 C5 C4 58.87(19) . .
C2 C1 C5 Fe1 -59.50(18) . .
Se1 C1 C5 Fe1 116.4(2) . .
C10 C6 C7 C8 -0.6(3) . .
Se2 C6 C7 C8 173.4(2) . .
Fe1 C6 C7 C8 -59.03(19) 2_455 .
C10 C6 C7 Fe1 58.43(18) . 2_455
Se2 C6 C7 Fe1 -127.6(2) . 2_455
C6 C7 C8 C9 -0.1(3) . .
Fe1 C7 C8 C9 -59.5(2) 2_455 .
C6 C7 C8 Fe1 59.37(18) . 2_455
C7 C8 C9 C10 0.8(3) . .
Fe1 C8 C9 C10 -59.34(19) 2_455 .
C7 C8 C9 Fe1 60.2(2) . 2_455
C8 C9 C10 C6 -1.2(3) . .
Fe1 C9 C10 C6 -60.88(18) 2_455 .
C8 C9 C10 Fe1 59.7(2) . 2_455
C7 C6 C10 C9 1.1(3) . .
Se2 C6 C10 C9 -173.35(18) . .
Fe1 C6 C10 C9 60.24(19) 2_455 .
C7 C6 C10 Fe1 -59.14(18) . 2_455
Se2 C6 C10 Fe1 126.40(18) . 2_455
C14 N1 C12 C11 152.2(2) . .
C15 N1 C12 C11 -83.0(3) . .
Se1 C11 C12 N1 -178.76(19) . .
C15 N1 C14 C13 166.8(2) . .
C12 N1 C14 C13 -69.3(3) . .
Se2 C13 C14 N1 -42.0(3) . .
C14 N1 C15 C16 -62.9(4) . .
C12 N1 C15 C16 171.8(3) . .
N1 C15 C16 C17 133.1(3) . .
N1 C15 C16 C24 -48.0(4) . .
C24 C16 C17 C18 0.9(5) . .
C15 C16 C17 C18 179.8(3) . .
C19 O1 C18 C17 180.0(3) . .
C19 O1 C18 C22 -0.1(4) . .
C16 C17 C18 O1 -179.5(3) . .
C16 C17 C18 C22 0.6(5) . .
C18 O1 C19 O2 -178.4(3) . .
C18 O1 C19 C20 1.9(4) . .
O2 C19 C20 C21 178.3(4) . .
O1 C19 C20 C21 -2.0(5) . .
C19 C20 C21 C22 0.3(5) . .
C19 C20 C21 C25 178.8(3) . .
O1 C18 C22 C23 178.6(3) . .
C17 C18 C22 C23 -1.5(5) . .
O1 C18 C22 C21 -1.6(4) . .
C17 C18 C22 C21 178.3(3) . .
C20 C21 C22 C18 1.5(4) . .
C25 C21 C22 C18 -177.0(3) . .
C20 C21 C22 C23 -178.8(3) . .
C25 C21 C22 C23 2.7(5) . .
C18 C22 C23 C24 0.9(5) . .
C21 C22 C23 C24 -178.8(3) . .
C22 C23 C24 C16 0.5(5) . .
C17 C16 C24 C23 -1.4(5) . .
C15 C16 C24 C23 179.7(3) . .
